data_4301949
loop_
_publ_author_name
'Norton, Kieran'
'Kumar, G. A.'
'Dilks, Jennifer L.'
'Emge, Thomas J.'
'Riman, Richard E.'
'Brik, Mikhail G.'
'Brennan, John G.'

_publ_section_title
;
 Lanthanide Compounds with Fluorinated Aryloxide Ligands: Near-Infrared
 Emission from Nd, Tm, and Er
;
_journal_coden_ASTM INOCAJ
_journal_issue 8
_journal_name_full 'Inorganic Chemistry'
_journal_page_first 3573
_journal_page_last 3580
_journal_paper_doi 10.1021/ic8020639
_journal_volume 48
_journal_year 2009
_chemical_formula_sum 'C38 H20 Er F15 N4 O3'
_chemical_formula_weight 1032.84
_space_group_IT_number 14
_symmetry_cell_setting monoclinic
_symmetry_space_group_name_Hall '-P 2ybc'
_symmetry_space_group_name_H-M 'P 1 21/c 1'
_atom_sites_solution_hydrogens geom
_atom_sites_solution_primary direct
_atom_sites_solution_secondary difmap
_audit_creation_method SHELXL-97
_cell_angle_alpha 90.00
_cell_angle_beta 90.471(1)
_cell_angle_gamma 90.00
_cell_formula_units_Z 4
_cell_length_a 11.9793(6)
_cell_length_b 15.5793(8)
_cell_length_c 20.0303(10)
_cell_measurement_reflns_used 9821
_cell_measurement_temperature 100(2)
_cell_measurement_theta_max 30.57
_cell_measurement_theta_min 2.37
_cell_volume 3738.1(3)
_computing_cell_refinement 'Bruker SMART'
_computing_data_collection 'Bruker SMART'
_computing_data_reduction 'Bruker SAINT'
_computing_molecular_graphics 'Bruker SHELXTL'
_computing_publication_material 'Bruker SHELXTL'
_computing_structure_refinement 'SHELXL-97 (Sheldrick, 1997)'
_computing_structure_solution 'SHELXS-97 (Sheldrick, 1990)'
_diffrn_ambient_temperature 100(2)
_diffrn_measured_fraction_theta_full 0.996
_diffrn_measured_fraction_theta_max 0.996
_diffrn_measurement_device_type 'CCD area detector'
_diffrn_measurement_method 'phi and omega scans'
_diffrn_radiation_monochromator graphite
_diffrn_radiation_source 'fine-focus sealed tube'
_diffrn_radiation_type MoK\a
_diffrn_radiation_wavelength 0.71073
_diffrn_reflns_av_R_equivalents 0.0223
_diffrn_reflns_av_sigmaI/netI 0.0208
_diffrn_reflns_limit_h_max 17
_diffrn_reflns_limit_h_min -16
_diffrn_reflns_limit_k_max 22
_diffrn_reflns_limit_k_min -22
_diffrn_reflns_limit_l_max 28
_diffrn_reflns_limit_l_min -27
_diffrn_reflns_number 45320
_diffrn_reflns_theta_full 30.57
_diffrn_reflns_theta_max 30.57
_diffrn_reflns_theta_min 2.03
_diffrn_standards_decay_% 0
_diffrn_standards_interval_time 0
_diffrn_standards_number 0
_exptl_absorpt_coefficient_mu 2.365
_exptl_absorpt_correction_T_max 0.9999
_exptl_absorpt_correction_T_min 0.8675
_exptl_absorpt_correction_type multi-scan
_exptl_absorpt_process_details 'Bruker SAINT (SADABS)'
_exptl_crystal_colour colourless
_exptl_crystal_density_diffrn 1.835
_exptl_crystal_density_method 'not measured'
_exptl_crystal_description block
_exptl_crystal_F_000 2012
_exptl_crystal_size_max 0.20
_exptl_crystal_size_mid 0.10
_exptl_crystal_size_min 0.08
_refine_diff_density_max 0.812
_refine_diff_density_min -0.335
_refine_diff_density_rms 0.080
_refine_ls_extinction_method none
_refine_ls_goodness_of_fit_ref 1.003
_refine_ls_hydrogen_treatment constr
_refine_ls_matrix_type full
_refine_ls_number_parameters 550
_refine_ls_number_reflns 11416
_refine_ls_number_restraints 0
_refine_ls_restrained_S_all 1.003
_refine_ls_R_factor_all 0.0243
_refine_ls_R_factor_gt 0.0201
_refine_ls_shift/su_max 0.002
_refine_ls_shift/su_mean 0.000
_refine_ls_structure_factor_coef Fsqd
_refine_ls_weighting_details 'calc w=1/[\s^2^(Fo^2^)+(0.0260P)^2^+1.7000P] where P=(Fo^2^+2Fc^2^)/3'
_refine_ls_weighting_scheme calc
_refine_ls_wR_factor_gt 0.0475
_refine_ls_wR_factor_ref 0.0490
_reflns_number_gt 10235
_reflns_number_total 11416
_reflns_threshold_expression >2sigma(I)
_cod_data_source_file ic8020639_si_007.cif
_cod_data_source_block er_ofc_py
_cod_depositor_comments
;
The following automatic conversions were performed:
'_symmetry_cell_setting' value 'Monoclinic' changed to 'monoclinic'
according to '/home/saulius/struct/CIF-dictionaries/cif_core.dic'
dictionary named 'cif_core.dic' version 2.4.1 from 2010-06-29.

Automatic conversion script
Id: cif_fix_enum 1527 2010-12-29 10:47:43Z saulius 
;
_cod_original_sg_symbol_H-M 'P 21/c'
_cod_database_code 4301949

loop_
_symmetry_equiv_pos_as_xyz
'x, y, z'
'-x, y+1/2, -z+1/2'
'-x, -y, -z'
'x, -y-1/2, z-1/2'

loop_
_atom_site_label
_atom_site_type_symbol
_atom_site_fract_x
_atom_site_fract_y
_atom_site_fract_z
_atom_site_U_iso_or_equiv
_atom_site_adp_type
_atom_site_occupancy
_atom_site_symmetry_multiplicity
_atom_site_calc_flag
_atom_site_refinement_flags
_atom_site_disorder_assembly
_atom_site_disorder_group
Er1 Er 0.254594(5) 0.908092(4) 0.767379(3) 0.01272(2) Uani 1 1 d . . .
O1 O 0.12732(9) 0.94969(7) 0.69556(6) 0.0191(2) Uani 1 1 d . . .
C1 C 0.05357(14) 0.93009(10) 0.64978(8) 0.0189(3) Uani 1 1 d . . .
C2 C 0.08176(14) 0.91755(11) 0.58259(9) 0.0220(3) Uani 1 1 d . . .
C3 C 0.00398(17) 0.89988(12) 0.53315(9) 0.0275(4) Uani 1 1 d . . .
C4 C -0.10749(17) 0.89336(14) 0.54861(11) 0.0344(4) Uani 1 1 d . . .
C5 C -0.13945(16) 0.90512(14) 0.61384(11) 0.0350(5) Uani 1 1 d . . .
C6 C -0.06102(15) 0.92267(12) 0.66299(9) 0.0263(4) Uani 1 1 d . . .
F1 F 0.19004(9) 0.92443(7) 0.56514(6) 0.0292(2) Uani 1 1 d . . .
F2 F 0.03662(11) 0.89015(8) 0.46959(6) 0.0381(3) Uani 1 1 d . . .
F3 F -0.18355(11) 0.87736(11) 0.50044(7) 0.0527(4) Uani 1 1 d . . .
F4 F -0.24826(10) 0.89962(11) 0.63009(8) 0.0554(4) Uani 1 1 d . . .
F5 F -0.09618(9) 0.93430(9) 0.72610(6) 0.0361(3) Uani 1 1 d . . .
O2 O 0.18811(9) 0.96389(7) 0.85874(6) 0.0193(2) Uani 1 1 d . . .
C7 C 0.13913(13) 1.01818(10) 0.89866(8) 0.0181(3) Uani 1 1 d . . .
C8 C 0.02260(14) 1.02645(11) 0.90291(8) 0.0208(3) Uani 1 1 d . . .
C9 C -0.02910(15) 1.08524(11) 0.94386(10) 0.0252(3) Uani 1 1 d . . .
C10 C 0.03308(16) 1.13833(12) 0.98437(9) 0.0282(4) Uani 1 1 d . . .
C11 C 0.14750(16) 1.13138(12) 0.98358(9) 0.0279(4) Uani 1 1 d . . .
C12 C 0.19859(14) 1.07276(12) 0.94190(9) 0.0227(3) Uani 1 1 d . . .
F6 F -0.04233(8) 0.97522(7) 0.86468(5) 0.0271(2) Uani 1 1 d . . .
F7 F -0.14123(10) 1.09082(8) 0.94415(7) 0.0377(3) Uani 1 1 d . . .
F8 F -0.01697(11) 1.19598(8) 1.02414(6) 0.0420(3) Uani 1 1 d . . .
F9 F 0.20994(11) 1.18122(9) 1.02397(6) 0.0434(3) Uani 1 1 d . . .
F10 F 0.31123(9) 1.06862(8) 0.94280(6) 0.0317(2) Uani 1 1 d . . .
O3 O 0.34968(10) 0.84467(7) 0.69033(6) 0.0200(2) Uani 1 1 d . . .
C13 C 0.40168(13) 0.81941(10) 0.63679(8) 0.0169(3) Uani 1 1 d . . .
C14 C 0.40510(14) 0.73287(10) 0.61669(8) 0.0202(3) Uani 1 1 d . . .
C15 C 0.45867(15) 0.70586(10) 0.55984(8) 0.0227(3) Uani 1 1 d . . .
C16 C 0.51458(14) 0.76377(11) 0.52026(8) 0.0219(3) Uani 1 1 d . . .
C17 C 0.51569(13) 0.84895(11) 0.53830(8) 0.0193(3) Uani 1 1 d . . .
C18 C 0.45992(13) 0.87563(10) 0.59472(8) 0.0171(3) Uani 1 1 d . . .
F11 F 0.35317(10) 0.67337(7) 0.65429(5) 0.0305(2) Uani 1 1 d . . .
F12 F 0.45386(11) 0.62301(7) 0.54149(6) 0.0356(3) Uani 1 1 d . . .
F13 F 0.56201(10) 0.73732(7) 0.46325(5) 0.0332(3) Uani 1 1 d . . .
F14 F 0.56763(9) 0.90673(6) 0.49977(5) 0.0254(2) Uani 1 1 d . . .
F15 F 0.46136(9) 0.96018(6) 0.60929(5) 0.0232(2) Uani 1 1 d . . .
N1 N 0.11294(11) 0.79096(9) 0.76743(7) 0.0198(3) Uani 1 1 d . . .
C19 C 0.03556(15) 0.78579(12) 0.81492(10) 0.0304(4) Uani 1 1 d . . .
H19 H 0.0258 0.8326 0.8431 0.036 Uiso 1 1 calc R . .
C20 C -0.03068(16) 0.71433(14) 0.82426(11) 0.0350(4) Uani 1 1 d . . .
H20 H -0.0833 0.7134 0.8581 0.042 Uiso 1 1 calc R . .
C21 C -0.01802(17) 0.64512(13) 0.78322(12) 0.0355(5) Uani 1 1 d . . .
H21 H -0.0620 0.5964 0.7882 0.043 Uiso 1 1 calc R . .
C22 C 0.0615(2) 0.64951(15) 0.73449(13) 0.0462(6) Uani 1 1 d . . .
H22 H 0.0735 0.6030 0.7064 0.055 Uiso 1 1 calc R . .
C23 C 0.12360(17) 0.72357(15) 0.72745(11) 0.0371(5) Uani 1 1 d . . .
H23 H 0.1753 0.7264 0.6931 0.045 Uiso 1 1 calc R . .
N2 N 0.30917(11) 0.78584(9) 0.84531(7) 0.0185(3) Uani 1 1 d . . .
C24 C 0.26428(14) 0.77797(12) 0.90645(9) 0.0253(3) Uani 1 1 d . . .
H24 H 0.2264 0.8247 0.9242 0.030 Uiso 1 1 calc R . .
C25 C 0.27178(16) 0.70372(13) 0.94421(10) 0.0327(4) Uani 1 1 d . . .
H25 H 0.2400 0.7011 0.9864 0.039 Uiso 1 1 calc R . .
C26 C 0.32715(18) 0.63373(12) 0.91828(11) 0.0349(5) Uani 1 1 d . . .
H26 H 0.3313 0.5824 0.9419 0.042 Uiso 1 1 calc R . .
C27 C 0.37617(19) 0.64168(12) 0.85648(11) 0.0365(5) Uani 1 1 d . . .
H27 H 0.4163 0.5963 0.8384 0.044 Uiso 1 1 calc R . .
C28 C 0.36492(15) 0.71837(12) 0.82151(9) 0.0263(3) Uani 1 1 d . . .
H28 H 0.3977 0.7229 0.7797 0.032 Uiso 1 1 calc R . .
N3 N 0.45120(11) 0.93735(9) 0.81101(7) 0.0170(2) Uani 1 1 d . . .
C29 C 0.47828(14) 0.93458(10) 0.87626(8) 0.0186(3) Uani 1 1 d . . .
H29 H 0.4223 0.9228 0.9068 0.022 Uiso 1 1 calc R . .
C30 C 0.58548(14) 0.94845(11) 0.90001(9) 0.0225(3) Uani 1 1 d . . .
H30 H 0.6008 0.9460 0.9456 0.027 Uiso 1 1 calc R . .
C31 C 0.66949(14) 0.96599(11) 0.85532(10) 0.0248(3) Uani 1 1 d . . .
H31 H 0.7422 0.9756 0.8701 0.030 Uiso 1 1 calc R . .
C32 C 0.64320(14) 0.96904(11) 0.78786(9) 0.0244(3) Uani 1 1 d . . .
H32 H 0.6980 0.9806 0.7565 0.029 Uiso 1 1 calc R . .
C33 C 0.53390(13) 0.95458(11) 0.76809(8) 0.0200(3) Uani 1 1 d . . .
H33 H 0.5168 0.9569 0.7228 0.024 Uiso 1 1 calc R . .
N4 N 0.30554(11) 1.05947(9) 0.73591(7) 0.0180(2) Uani 1 1 d . . .
C34 C 0.33475(15) 1.11921(11) 0.78117(9) 0.0246(3) Uani 1 1 d . . .
H34 H 0.3428 1.1026 0.8255 0.030 Uiso 1 1 calc R . .
C35 C 0.35343(18) 1.20447(12) 0.76488(11) 0.0333(4) Uani 1 1 d . . .
H35 H 0.3721 1.2443 0.7977 0.040 Uiso 1 1 calc R . .
C36 C 0.34362(17) 1.22898(12) 0.69862(11) 0.0357(5) Uani 1 1 d . . .
H36 H 0.3562 1.2856 0.6862 0.043 Uiso 1 1 calc R . .
C37 C 0.31511(15) 1.16854(12) 0.65158(10) 0.0270(4) Uani 1 1 d . . .
H37 H 0.3087 1.1836 0.6068 0.032 Uiso 1 1 calc R . .
C38 C 0.29602(14) 1.08504(10) 0.67178(9) 0.0200(3) Uani 1 1 d . . .
H38 H 0.2757 1.0447 0.6397 0.024 Uiso 1 1 calc R . .

loop_
_atom_site_aniso_label
_atom_site_aniso_U_11
_atom_site_aniso_U_22
_atom_site_aniso_U_33
_atom_site_aniso_U_23
_atom_site_aniso_U_13
_atom_site_aniso_U_12
Er1 0.01289(3) 0.01129(3) 0.01400(3) -0.00003(2) 0.00149(2) -0.00039(2)
O1 0.0183(5) 0.0185(5) 0.0204(5) 0.0003(4) -0.0040(4) -0.0002(4)
C1 0.0193(7) 0.0158(7) 0.0216(7) 0.0004(6) -0.0030(6) 0.0009(6)
C2 0.0214(8) 0.0191(8) 0.0253(8) -0.0026(6) -0.0036(6) 0.0029(6)
C3 0.0332(9) 0.0262(9) 0.0230(8) -0.0056(7) -0.0069(7) 0.0054(7)
C4 0.0295(10) 0.0386(11) 0.0347(10) -0.0091(8) -0.0157(8) 0.0019(8)
C5 0.0192(8) 0.0454(12) 0.0404(11) -0.0054(9) -0.0063(8) -0.0013(8)
C6 0.0193(8) 0.0328(9) 0.0268(9) -0.0020(7) -0.0018(6) -0.0009(7)
F1 0.0241(5) 0.0365(6) 0.0271(5) -0.0079(4) 0.0032(4) 0.0019(4)
F2 0.0489(7) 0.0436(7) 0.0217(5) -0.0110(5) -0.0074(5) 0.0089(6)
F3 0.0388(7) 0.0710(10) 0.0479(8) -0.0186(7) -0.0260(6) 0.0021(7)
F4 0.0180(6) 0.0902(12) 0.0578(9) -0.0114(8) -0.0061(6) -0.0070(6)
F5 0.0235(5) 0.0563(8) 0.0285(6) -0.0030(5) 0.0040(4) -0.0022(5)
O2 0.0212(5) 0.0186(5) 0.0181(5) -0.0040(4) 0.0034(4) 0.0026(4)
C7 0.0220(7) 0.0168(7) 0.0154(7) 0.0006(5) 0.0019(5) 0.0022(6)
C8 0.0212(7) 0.0178(7) 0.0235(8) -0.0022(6) 0.0019(6) -0.0006(6)
C9 0.0214(8) 0.0235(8) 0.0306(9) -0.0033(7) 0.0061(7) 0.0036(6)
C10 0.0331(9) 0.0232(9) 0.0283(9) -0.0085(7) 0.0082(7) 0.0059(7)
C11 0.0329(9) 0.0265(9) 0.0244(8) -0.0113(7) -0.0008(7) 0.0000(7)
C12 0.0211(8) 0.0256(8) 0.0212(8) -0.0043(6) -0.0006(6) 0.0022(6)
F6 0.0226(5) 0.0246(5) 0.0342(6) -0.0086(4) 0.0000(4) -0.0027(4)
F7 0.0209(5) 0.0395(7) 0.0528(8) -0.0117(5) 0.0095(5) 0.0048(5)
F8 0.0447(7) 0.0378(7) 0.0437(7) -0.0220(6) 0.0125(6) 0.0090(6)
F9 0.0425(7) 0.0471(8) 0.0406(7) -0.0290(6) -0.0059(5) -0.0006(6)
F10 0.0211(5) 0.0438(6) 0.0302(6) -0.0131(5) -0.0052(4) 0.0041(5)
O3 0.0228(6) 0.0188(5) 0.0185(5) -0.0026(4) 0.0063(4) 0.0003(4)
C13 0.0176(7) 0.0168(7) 0.0164(7) -0.0010(5) 0.0015(5) 0.0020(5)
C14 0.0247(8) 0.0170(7) 0.0190(7) 0.0004(6) 0.0056(6) -0.0009(6)
C15 0.0308(9) 0.0149(7) 0.0225(8) -0.0028(6) 0.0058(6) 0.0020(6)
C16 0.0269(8) 0.0209(8) 0.0181(7) -0.0021(6) 0.0073(6) 0.0037(6)
C17 0.0202(7) 0.0195(7) 0.0181(7) 0.0025(6) 0.0022(6) 0.0003(6)
C18 0.0200(7) 0.0137(7) 0.0178(7) -0.0004(5) 0.0004(5) 0.0017(5)
F11 0.0465(7) 0.0165(5) 0.0288(5) 0.0001(4) 0.0161(5) -0.0054(4)
F12 0.0580(8) 0.0152(5) 0.0339(6) -0.0065(4) 0.0175(5) -0.0010(5)
F13 0.0486(7) 0.0260(6) 0.0252(5) -0.0038(4) 0.0193(5) 0.0040(5)
F14 0.0313(5) 0.0228(5) 0.0223(5) 0.0048(4) 0.0094(4) -0.0023(4)
F15 0.0328(5) 0.0140(4) 0.0229(5) -0.0022(4) 0.0050(4) -0.0006(4)
N1 0.0195(6) 0.0169(6) 0.0228(7) 0.0018(5) -0.0014(5) -0.0035(5)
C19 0.0245(8) 0.0266(9) 0.0402(10) -0.0095(8) 0.0097(7) -0.0083(7)
C20 0.0270(9) 0.0388(11) 0.0395(11) 0.0006(9) 0.0068(8) -0.0151(8)
C21 0.0304(10) 0.0228(9) 0.0532(13) 0.0043(8) -0.0071(9) -0.0132(7)
C22 0.0423(12) 0.0345(11) 0.0620(15) -0.0268(11) 0.0055(11) -0.0152(9)
C23 0.0343(10) 0.0415(11) 0.0357(10) -0.0179(9) 0.0111(8) -0.0157(9)
N2 0.0157(6) 0.0163(6) 0.0236(6) 0.0027(5) -0.0006(5) -0.0006(5)
C24 0.0225(8) 0.0259(8) 0.0276(8) 0.0080(7) 0.0042(6) 0.0001(7)
C25 0.0287(9) 0.0351(10) 0.0344(10) 0.0169(8) -0.0010(7) -0.0067(8)
C26 0.0416(11) 0.0208(9) 0.0420(11) 0.0133(8) -0.0175(9) -0.0076(8)
C27 0.0496(12) 0.0195(9) 0.0403(11) -0.0006(8) -0.0152(9) 0.0090(8)
C28 0.0323(9) 0.0223(8) 0.0243(8) -0.0004(7) -0.0014(7) 0.0060(7)
N3 0.0157(6) 0.0155(6) 0.0198(6) 0.0017(5) 0.0011(5) -0.0003(5)
C29 0.0204(7) 0.0164(7) 0.0188(7) 0.0011(6) 0.0005(6) -0.0005(6)
C30 0.0258(8) 0.0178(8) 0.0239(8) -0.0011(6) -0.0059(6) -0.0012(6)
C31 0.0168(7) 0.0206(8) 0.0370(9) -0.0010(7) -0.0051(6) -0.0015(6)
C32 0.0174(7) 0.0226(8) 0.0331(9) -0.0011(7) 0.0049(6) -0.0017(6)
C33 0.0188(7) 0.0208(8) 0.0204(7) 0.0017(6) 0.0023(6) -0.0018(6)
N4 0.0179(6) 0.0146(6) 0.0213(6) 0.0010(5) -0.0007(5) -0.0002(5)
C34 0.0288(9) 0.0179(7) 0.0269(8) -0.0015(6) -0.0048(7) -0.0020(6)
C35 0.0400(11) 0.0167(8) 0.0431(11) -0.0033(7) -0.0094(9) -0.0057(7)
C36 0.0381(10) 0.0178(8) 0.0510(12) 0.0107(8) -0.0071(9) -0.0076(8)
C37 0.0244(8) 0.0245(8) 0.0320(9) 0.0106(7) 0.0007(7) -0.0026(7)
C38 0.0186(7) 0.0181(7) 0.0232(8) 0.0018(6) 0.0011(6) -0.0003(6)

loop_
_atom_type_symbol
_atom_type_description
_atom_type_scat_dispersion_real
_atom_type_scat_dispersion_imag
_atom_type_scat_source
C C 0.0033 0.0016 'International Tables Vol C Tables 4.2.6.8 and 6.1.1.4'
H H 0.0000 0.0000 'International Tables Vol C Tables 4.2.6.8 and 6.1.1.4'
O O 0.0106 0.0060 'International Tables Vol C Tables 4.2.6.8 and 6.1.1.4'
F F 0.0171 0.0103 'International Tables Vol C Tables 4.2.6.8 and 6.1.1.4'
N N 0.0061 0.0033 'International Tables Vol C Tables 4.2.6.8 and 6.1.1.4'
Er Er -0.2586 4.9576 'International Tables Vol C Tables 4.2.6.8 and 6.1.1.4'

loop_
_geom_angle_atom_site_label_1
_geom_angle_atom_site_label_2
_geom_angle_atom_site_label_3
_geom_angle
_geom_angle_site_symmetry_1
_geom_angle_site_symmetry_3
_geom_angle_publ_flag
O3 Er1 O2 167.84(4) . . ?
O3 Er1 O1 91.97(4) . . ?
O2 Er1 O1 100.16(4) . . ?
O3 Er1 N1 91.62(5) . . ?
O2 Er1 N1 92.18(5) . . ?
O1 Er1 N1 75.29(4) . . ?
O3 Er1 N4 96.84(4) . . ?
O2 Er1 N4 85.85(4) . . ?
O1 Er1 N4 74.14(4) . . ?
N1 Er1 N4 148.49(4) . . ?
O3 Er1 N2 87.80(4) . . ?
O2 Er1 N2 82.96(4) . . ?
O1 Er1 N2 143.12(4) . . ?
N1 Er1 N2 67.86(4) . . ?
N4 Er1 N2 142.48(4) . . ?
O3 Er1 N3 80.54(4) . . ?
O2 Er1 N3 89.07(4) . . ?
O1 Er1 N3 144.19(4) . . ?
N1 Er1 N3 139.36(4) . . ?
N4 Er1 N3 72.11(4) . . ?
N2 Er1 N3 72.01(4) . . ?
C1 O1 Er1 149.10(11) . . ?
O1 C1 C2 122.66(15) . . ?
O1 C1 C6 122.96(16) . . ?
C2 C1 C6 114.34(15) . . ?
F1 C2 C3 118.28(16) . . ?
F1 C2 C1 118.44(15) . . ?
C3 C2 C1 123.28(17) . . ?
F2 C3 C4 119.67(17) . . ?
F2 C3 C2 120.12(18) . . ?
C4 C3 C2 120.20(18) . . ?
F3 C4 C3 120.33(19) . . ?
F3 C4 C5 120.89(19) . . ?
C3 C4 C5 118.77(17) . . ?
F4 C5 C4 119.82(18) . . ?
F4 C5 C6 119.6(2) . . ?
C4 C5 C6 120.62(19) . . ?
F5 C6 C5 118.59(17) . . ?
F5 C6 C1 118.61(15) . . ?
C5 C6 C1 122.79(18) . . ?
C7 O2 Er1 160.04(11) . . ?
O2 C7 C12 122.80(15) . . ?
O2 C7 C8 123.22(15) . . ?
C12 C7 C8 113.97(14) . . ?
F6 C8 C9 118.09(15) . . ?
F6 C8 C7 118.68(14) . . ?
C9 C8 C7 123.23(16) . . ?
F7 C9 C10 119.65(15) . . ?
F7 C9 C8 119.88(16) . . ?
C10 C9 C8 120.46(16) . . ?
F8 C10 C9 120.65(17) . . ?
F8 C10 C11 120.58(17) . . ?
C9 C10 C11 118.78(16) . . ?
F9 C11 C10 119.82(16) . . ?
F9 C11 C12 119.85(17) . . ?
C10 C11 C12 120.32(16) . . ?
F10 C12 C11 118.05(15) . . ?
F10 C12 C7 118.76(15) . . ?
C11 C12 C7 123.19(16) . . ?
C13 O3 Er1 168.79(11) . . ?
O3 C13 C18 123.20(14) . . ?
O3 C13 C14 122.61(14) . . ?
C18 C13 C14 114.19(14) . . ?
F11 C14 C15 118.14(14) . . ?
F11 C14 C13 118.91(14) . . ?
C15 C14 C13 122.95(15) . . ?
F12 C15 C14 120.04(15) . . ?
F12 C15 C16 119.44(15) . . ?
C14 C15 C16 120.49(15) . . ?
F13 C16 C17 121.04(15) . . ?
F13 C16 C15 119.91(15) . . ?
C17 C16 C15 118.96(15) . . ?
F14 C17 C16 119.98(14) . . ?
F14 C17 C18 119.88(14) . . ?
C16 C17 C18 120.10(15) . . ?
F15 C18 C17 117.73(14) . . ?
F15 C18 C13 118.97(13) . . ?
C17 C18 C13 123.29(15) . . ?
C23 N1 C19 116.91(16) . . ?
C23 N1 Er1 120.67(12) . . ?
C19 N1 Er1 121.39(11) . . ?
N1 C19 C20 123.22(18) . . ?
C21 C20 C19 119.24(19) . . ?
C20 C21 C22 118.08(18) . . ?
C21 C22 C23 119.5(2) . . ?
N1 C23 C22 123.01(19) . . ?
C28 N2 C24 117.22(15) . . ?
C28 N2 Er1 119.79(11) . . ?
C24 N2 Er1 121.55(11) . . ?
N2 C24 C25 123.23(18) . . ?
C26 C25 C24 118.93(19) . . ?
C27 C26 C25 118.43(17) . . ?
C26 C27 C28 119.25(19) . . ?
N2 C28 C27 122.88(18) . . ?
C33 N3 C29 117.05(14) . . ?
C33 N3 Er1 120.05(10) . . ?
C29 N3 Er1 122.88(10) . . ?
N3 C29 C30 123.06(15) . . ?
C31 C30 C29 119.20(16) . . ?
C30 C31 C32 118.57(15) . . ?
C33 C32 C31 118.72(16) . . ?
N3 C33 C32 123.40(16) . . ?
C34 N4 C38 117.21(14) . . ?
C34 N4 Er1 122.85(11) . . ?
C38 N4 Er1 119.76(11) . . ?
N4 C34 C35 123.14(17) . . ?
C36 C35 C34 118.49(18) . . ?
C37 C36 C35 119.15(17) . . ?
C36 C37 C38 119.04(17) . . ?
N4 C38 C37 122.96(16) . . ?

loop_
_geom_bond_atom_site_label_1
_geom_bond_atom_site_label_2
_geom_bond_distance
_geom_bond_site_symmetry_2
_geom_bond_publ_flag
Er1 O3 2.1643(11) . ?
Er1 O2 2.1824(11) . ?
Er1 O1 2.1858(11) . ?
Er1 N1 2.4919(13) . ?
Er1 N4 2.5175(14) . ?
Er1 N2 2.5446(13) . ?
Er1 N3 2.5464(13) . ?
O1 C1 1.3043(19) . ?
C1 C2 1.404(2) . ?
C1 C6 1.405(2) . ?
C2 F1 1.350(2) . ?
C2 C3 1.382(2) . ?
C3 F2 1.343(2) . ?
C3 C4 1.377(3) . ?
C4 F3 1.345(2) . ?
C4 C5 1.377(3) . ?
C5 F4 1.349(2) . ?
C5 C6 1.383(3) . ?
C6 F5 1.348(2) . ?
O2 C7 1.3063(18) . ?
C7 C12 1.404(2) . ?
C7 C8 1.405(2) . ?
C8 F6 1.3487(19) . ?
C8 C9 1.380(2) . ?
C9 F7 1.346(2) . ?
C9 C10 1.374(3) . ?
C10 F8 1.3449(19) . ?
C10 C11 1.375(3) . ?
C11 F9 1.344(2) . ?
C11 C12 1.384(2) . ?
C12 F10 1.351(2) . ?
O3 C13 1.3055(18) . ?
C13 C18 1.405(2) . ?
C13 C14 1.408(2) . ?
C14 F11 1.3495(18) . ?
C14 C15 1.377(2) . ?
C15 F12 1.3431(19) . ?
C15 C16 1.378(2) . ?
C16 F13 1.3445(18) . ?
C16 C17 1.375(2) . ?
C17 F14 1.3420(18) . ?
C17 C18 1.382(2) . ?
C18 F15 1.3492(18) . ?
N1 C23 1.327(2) . ?
N1 C19 1.336(2) . ?
C19 C20 1.381(3) . ?
C20 C21 1.365(3) . ?
C21 C22 1.371(3) . ?
C22 C23 1.381(3) . ?
N2 C28 1.335(2) . ?
N2 C24 1.347(2) . ?
C24 C25 1.385(2) . ?
C25 C26 1.380(3) . ?
C26 C27 1.380(3) . ?
C27 C28 1.391(3) . ?
N3 C33 1.344(2) . ?
N3 C29 1.345(2) . ?
C29 C30 1.383(2) . ?
C30 C31 1.380(3) . ?
C31 C32 1.386(3) . ?
C32 C33 1.383(2) . ?
N4 C34 1.344(2) . ?
N4 C38 1.349(2) . ?
C34 C35 1.386(2) . ?
C35 C36 1.385(3) . ?
C36 C37 1.373(3) . ?
C37 C38 1.382(2) . ?

loop_
_geom_torsion_atom_site_label_1
_geom_torsion_atom_site_label_2
_geom_torsion_atom_site_label_3
_geom_torsion_atom_site_label_4
_geom_torsion
_geom_torsion_site_symmetry_1
_geom_torsion_site_symmetry_2
_geom_torsion_site_symmetry_3
_geom_torsion_site_symmetry_4
_geom_torsion_publ_flag
O3 Er1 O1 C1 56.9(2) . . . . ?
O2 Er1 O1 C1 -123.9(2) . . . . ?
N1 Er1 O1 C1 -34.3(2) . . . . ?
N4 Er1 O1 C1 153.4(2) . . . . ?
N2 Er1 O1 C1 -32.1(2) . . . . ?
N3 Er1 O1 C1 133.4(2) . . . . ?
Er1 O1 C1 C2 -84.0(3) . . . . ?
Er1 O1 C1 C6 98.3(2) . . . . ?
O1 C1 C2 F1 1.4(2) . . . . ?
C6 C1 C2 F1 179.27(15) . . . . ?
O1 C1 C2 C3 -177.53(16) . . . . ?
C6 C1 C2 C3 0.4(2) . . . . ?
F1 C2 C3 F2 -0.1(3) . . . . ?
C1 C2 C3 F2 178.79(16) . . . . ?
F1 C2 C3 C4 -179.21(17) . . . . ?
C1 C2 C3 C4 -0.3(3) . . . . ?
F2 C3 C4 F3 0.0(3) . . . . ?
C2 C3 C4 F3 179.07(18) . . . . ?
F2 C3 C4 C5 -178.81(19) . . . . ?
C2 C3 C4 C5 0.3(3) . . . . ?
F3 C4 C5 F4 0.8(3) . . . . ?
C3 C4 C5 F4 179.54(19) . . . . ?
F3 C4 C5 C6 -179.1(2) . . . . ?
C3 C4 C5 C6 -0.4(3) . . . . ?
F4 C5 C6 F5 -0.4(3) . . . . ?
C4 C5 C6 F5 179.54(19) . . . . ?
F4 C5 C6 C1 -179.44(18) . . . . ?
C4 C5 C6 C1 0.5(3) . . . . ?
O1 C1 C6 F5 -1.6(3) . . . . ?
C2 C1 C6 F5 -179.52(16) . . . . ?
O1 C1 C6 C5 177.45(18) . . . . ?
C2 C1 C6 C5 -0.4(3) . . . . ?
O3 Er1 O2 C7 139.6(3) . . . . ?
O1 Er1 O2 C7 -36.7(3) . . . . ?
N1 Er1 O2 C7 -112.2(3) . . . . ?
N4 Er1 O2 C7 36.3(3) . . . . ?
N2 Er1 O2 C7 -179.6(3) . . . . ?
N3 Er1 O2 C7 108.4(3) . . . . ?
Er1 O2 C7 C12 -102.6(3) . . . . ?
Er1 O2 C7 C8 78.3(4) . . . . ?
O2 C7 C8 F6 0.9(2) . . . . ?
C12 C7 C8 F6 -178.27(15) . . . . ?
O2 C7 C8 C9 -178.35(16) . . . . ?
C12 C7 C8 C9 2.5(2) . . . . ?
F6 C8 C9 F7 -0.8(3) . . . . ?
C7 C8 C9 F7 178.46(16) . . . . ?
F6 C8 C9 C10 179.28(16) . . . . ?
C7 C8 C9 C10 -1.5(3) . . . . ?
F7 C9 C10 F8 -0.2(3) . . . . ?
C8 C9 C10 F8 179.70(17) . . . . ?
F7 C9 C10 C11 179.72(18) . . . . ?
C8 C9 C10 C11 -0.4(3) . . . . ?
F8 C10 C11 F9 1.5(3) . . . . ?
C9 C10 C11 F9 -178.41(18) . . . . ?
F8 C10 C11 C12 -179.12(18) . . . . ?
C9 C10 C11 C12 0.9(3) . . . . ?
F9 C11 C12 F10 -0.9(3) . . . . ?
C10 C11 C12 F10 179.77(17) . . . . ?
F9 C11 C12 C7 179.60(17) . . . . ?
C10 C11 C12 C7 0.2(3) . . . . ?
O2 C7 C12 F10 -0.6(3) . . . . ?
C8 C7 C12 F10 178.61(15) . . . . ?
O2 C7 C12 C11 178.95(17) . . . . ?
C8 C7 C12 C11 -1.9(3) . . . . ?
O2 Er1 O3 C13 -137.1(5) . . . . ?
O1 Er1 O3 C13 39.4(5) . . . . ?
N1 Er1 O3 C13 114.7(5) . . . . ?
N4 Er1 O3 C13 -34.9(6) . . . . ?
N2 Er1 O3 C13 -177.5(5) . . . . ?
N3 Er1 O3 C13 -105.4(5) . . . . ?
Er1 O3 C13 C18 38.6(6) . . . . ?
Er1 O3 C13 C14 -142.1(5) . . . . ?
O3 C13 C14 F11 -0.3(2) . . . . ?
C18 C13 C14 F11 178.98(14) . . . . ?
O3 C13 C14 C15 179.22(16) . . . . ?
C18 C13 C14 C15 -1.5(2) . . . . ?
F11 C14 C15 F12 3.1(3) . . . . ?
C13 C14 C15 F12 -176.45(16) . . . . ?
F11 C14 C15 C16 -178.91(16) . . . . ?
C13 C14 C15 C16 1.5(3) . . . . ?
F12 C15 C16 F13 1.1(3) . . . . ?
C14 C15 C16 F13 -176.83(16) . . . . ?
F12 C15 C16 C17 177.76(16) . . . . ?
C14 C15 C16 C17 -0.2(3) . . . . ?
F13 C16 C17 F14 -2.0(3) . . . . ?
C15 C16 C17 F14 -178.62(15) . . . . ?
F13 C16 C17 C18 175.57(15) . . . . ?
C15 C16 C17 C18 -1.0(3) . . . . ?
F14 C17 C18 F15 -0.8(2) . . . . ?
C16 C17 C18 F15 -178.43(15) . . . . ?
F14 C17 C18 C13 178.64(14) . . . . ?
C16 C17 C18 C13 1.0(2) . . . . ?
O3 C13 C18 F15 -1.0(2) . . . . ?
C14 C13 C18 F15 179.64(14) . . . . ?
O3 C13 C18 C17 179.51(15) . . . . ?
C14 C13 C18 C17 0.2(2) . . . . ?
O3 Er1 N1 C23 0.94(16) . . . . ?
O2 Er1 N1 C23 -167.51(15) . . . . ?
O1 Er1 N1 C23 92.56(16) . . . . ?
N4 Er1 N1 C23 106.86(16) . . . . ?
N2 Er1 N1 C23 -86.02(16) . . . . ?
N3 Er1 N1 C23 -76.39(17) . . . . ?
O3 Er1 N1 C19 169.01(14) . . . . ?
O2 Er1 N1 C19 0.56(14) . . . . ?
O1 Er1 N1 C19 -99.37(14) . . . . ?
N4 Er1 N1 C19 -85.07(16) . . . . ?
N2 Er1 N1 C19 82.05(14) . . . . ?
N3 Er1 N1 C19 91.68(15) . . . . ?
C23 N1 C19 C20 1.0(3) . . . . ?
Er1 N1 C19 C20 -167.52(16) . . . . ?
N1 C19 C20 C21 -0.3(3) . . . . ?
C19 C20 C21 C22 0.6(3) . . . . ?
C20 C21 C22 C23 -1.5(4) . . . . ?
C19 N1 C23 C22 -2.0(3) . . . . ?
Er1 N1 C23 C22 166.60(19) . . . . ?
C21 C22 C23 N1 2.3(4) . . . . ?
O3 Er1 N2 C28 -5.97(13) . . . . ?
O2 Er1 N2 C28 -178.05(13) . . . . ?
O1 Er1 N2 C28 84.39(14) . . . . ?
N1 Er1 N2 C28 86.69(13) . . . . ?
N4 Er1 N2 C28 -104.34(14) . . . . ?
N3 Er1 N2 C28 -86.74(13) . . . . ?
O3 Er1 N2 C24 -171.94(13) . . . . ?
O2 Er1 N2 C24 15.98(13) . . . . ?
O1 Er1 N2 C24 -81.58(15) . . . . ?
N1 Er1 N2 C24 -79.28(13) . . . . ?
N4 Er1 N2 C24 89.69(14) . . . . ?
N3 Er1 N2 C24 107.29(13) . . . . ?
C28 N2 C24 C25 -1.2(3) . . . . ?
Er1 N2 C24 C25 165.11(14) . . . . ?
N2 C24 C25 C26 -0.4(3) . . . . ?
C24 C25 C26 C27 2.2(3) . . . . ?
C25 C26 C27 C28 -2.3(3) . . . . ?
C24 N2 C28 C27 1.1(3) . . . . ?
Er1 N2 C28 C27 -165.46(15) . . . . ?
C26 C27 C28 N2 0.6(3) . . . . ?
O3 Er1 N3 C33 37.48(12) . . . . ?
O2 Er1 N3 C33 -148.87(12) . . . . ?
O1 Er1 N3 C33 -42.67(16) . . . . ?
N1 Er1 N3 C33 118.86(12) . . . . ?
N4 Er1 N3 C33 -62.93(12) . . . . ?
N2 Er1 N3 C33 128.23(13) . . . . ?
O3 Er1 N3 C29 -140.95(13) . . . . ?
O2 Er1 N3 C29 32.70(12) . . . . ?
O1 Er1 N3 C29 138.90(11) . . . . ?
N1 Er1 N3 C29 -59.57(15) . . . . ?
N4 Er1 N3 C29 118.64(13) . . . . ?
N2 Er1 N3 C29 -50.20(12) . . . . ?
C33 N3 C29 C30 0.0(2) . . . . ?
Er1 N3 C29 C30 178.44(12) . . . . ?
N3 C29 C30 C31 0.0(3) . . . . ?
C29 C30 C31 C32 0.0(3) . . . . ?
C30 C31 C32 C33 0.1(3) . . . . ?
C29 N3 C33 C32 0.2(2) . . . . ?
Er1 N3 C33 C32 -178.36(13) . . . . ?
C31 C32 C33 N3 -0.2(3) . . . . ?
O3 Er1 N4 C34 -135.71(13) . . . . ?
O2 Er1 N4 C34 32.38(13) . . . . ?
O1 Er1 N4 C34 134.18(14) . . . . ?
N1 Er1 N4 C34 119.80(14) . . . . ?
N2 Er1 N4 C34 -40.39(16) . . . . ?
N3 Er1 N4 C34 -57.98(13) . . . . ?
O3 Er1 N4 C38 49.27(12) . . . . ?
O2 Er1 N4 C38 -142.64(12) . . . . ?
O1 Er1 N4 C38 -40.85(12) . . . . ?
N1 Er1 N4 C38 -55.23(16) . . . . ?
N2 Er1 N4 C38 144.59(11) . . . . ?
N3 Er1 N4 C38 127.00(13) . . . . ?
C38 N4 C34 C35 1.0(3) . . . . ?
Er1 N4 C34 C35 -174.19(15) . . . . ?
N4 C34 C35 C36 -1.3(3) . . . . ?
C34 C35 C36 C37 0.4(3) . . . . ?
C35 C36 C37 C38 0.6(3) . . . . ?
C34 N4 C38 C37 0.2(2) . . . . ?
Er1 N4 C38 C37 175.46(13) . . . . ?
C36 C37 C38 N4 -0.9(3) . . . . ?
